data_7242882
loop_
_publ_author_name
'Richardson, Jonathan G.'
'Mizuno, Asato'
'Shuku, Yoshiaki'
'Awaga, Kunio'
'Robertson, Neil'
'Morrison, Carole A.'
'Warren, Mark R.'
'Allan, David R.'
'Moggach, Stephen A.'

_publ_section_title
;
 Evaluating the high-pressure structural response and crystal lattice
 interactions of the magnetically-bistable organic radical TTTA
;
_journal_issue 25
_journal_name_full CrystEngComm
_journal_page_first 4444
_journal_page_last 4450
_journal_paper_doi 10.1039/D1CE00577D
_journal_volume 23
_journal_year 2021
_chemical_formula_moiety 'C2 N3 S3'
_chemical_formula_sum 'C2 N3 S3'
_chemical_formula_weight 162.24
_space_group_IT_number 14
_space_group_name_Hall '-P 2ybc'
_space_group_name_H-M_alt 'P 1 21/c 1'
_symmetry_cell_setting monoclinic
_symmetry_space_group_name_Hall '-P 2ybc'
_symmetry_space_group_name_H-M 'P 1 21/c 1'
_atom_sites_solution_hydrogens difmap
_atom_sites_solution_primary direct
_audit_creation_date 2021-04-22
_audit_creation_method CRYSTALS_ver_14.61_build_6999
_audit_update_record
;
2021-04-27 deposited with the CCDC.	2021-05-18 downloaded from the CCDC.
;
_cell_angle_alpha 90
_cell_angle_beta 104.46(6)
_cell_angle_gamma 90
_cell_formula_units_Z 4
_cell_length_a 9.240(12)
_cell_length_b 3.3710(4)
_cell_length_c 14.596(3)
_cell_measurement_reflns_used 902
_cell_measurement_temperature 293
_cell_measurement_theta_max 22
_cell_measurement_theta_min 4
_cell_volume 440.2(6)
_computing_cell_refinement 'USER DEFINED CELL REFINEMENT'
_computing_data_collection 'USER DEFINED DATA COLLECTION'
_computing_data_reduction
; 
 CrysAlisPro (Rigaku Oxford Diffraction, 2017) 
;
_computing_molecular_graphics 'CAMERON (Watkin et al., 1996)'
_computing_publication_material 'CRYSTALS (Betteridge et al., 2003)'
_computing_structure_refinement 'CRYSTALS (Betteridge et al., 2003)'
_computing_structure_solution 'SHELXS 86 (Sheldrick, 1986)'
_diffrn_ambient_pressure 2540000
_diffrn_ambient_temperature 293
_diffrn_measured_fraction_theta_full 0.295
_diffrn_measured_fraction_theta_max 0.247
_diffrn_measurement_device Area
_diffrn_measurement_device_type Synchrotron
_diffrn_measurement_method \w
_diffrn_radiation_monochromator 'focussing mirrors'
_diffrn_radiation_type synchrotron
_diffrn_radiation_wavelength 0.48590
_diffrn_reflns_av_R_equivalents 0.027
_diffrn_reflns_av_unetI/netI 0.040
_diffrn_reflns_limit_h_max 7
_diffrn_reflns_limit_h_min -6
_diffrn_reflns_limit_k_max 5
_diffrn_reflns_limit_k_min -5
_diffrn_reflns_limit_l_max 19
_diffrn_reflns_limit_l_min -19
_diffrn_reflns_number 2284
_diffrn_reflns_theta_full 17.066
_diffrn_reflns_theta_max 22.755
_diffrn_reflns_theta_min 3.860
_diffrn_standards_number 0
_exptl_absorpt_coefficient_mu 0.513
_exptl_absorpt_correction_T_max 0.95
_exptl_absorpt_correction_T_min 0.63
_exptl_absorpt_correction_type multi-scan
_exptl_absorpt_process_details 'DENZO/SCALEPACK (Otwinowski & Minor, 1997)'
_exptl_crystal_colour black
_exptl_crystal_density_diffrn 2.448
_exptl_crystal_density_meas ?
_exptl_crystal_density_method 'not measured'
_exptl_crystal_description block
_exptl_crystal_F_000 324
_exptl_crystal_size_max 0.120
_exptl_crystal_size_mid 0.100
_exptl_crystal_size_min 0.100
_refine_diff_density_max 0.43
_refine_diff_density_min -0.38
_refine_ls_extinction_method None
_refine_ls_goodness_of_fit_ref 1.0084
_refine_ls_hydrogen_treatment noref
_refine_ls_matrix_type full
_refine_ls_number_parameters 73
_refine_ls_number_reflns 458
_refine_ls_number_restraints 104
_refine_ls_R_factor_all 0.0717
_refine_ls_R_factor_gt 0.0488
_refine_ls_shift/su_max 0.0000685
_refine_ls_shift/su_mean 0.0000083
_refine_ls_structure_factor_coef Fsqd
_refine_ls_weighting_details
;
 Method= Modified Sheldrick 
 w=1/[\s^2^(F^2^) + ( 0.01P)^2^ + 2.81P] 
 ,where P=(max(Fo^2^,0) + 2Fc^2^)/3 
;
_refine_ls_weighting_scheme calc
_refine_ls_wR_factor_all 0.1445
_refine_ls_wR_factor_gt 0.1346
_refine_ls_wR_factor_ref 0.0944
_reflns_limit_h_max 4
_reflns_limit_h_min -7
_reflns_limit_k_max 5
_reflns_limit_k_min 0
_reflns_limit_l_max 19
_reflns_limit_l_min 0
_reflns_number_gt 339
_reflns_number_total 463
_reflns_threshold_expression I>2.0\s(I)
_oxford_diffrn_Wilson_B_factor 0.00
_oxford_diffrn_Wilson_scale 0.00
_oxford_refine_ls_r_factor_ref 0.0628
_oxford_refine_ls_scale 0.768(4)
_oxford_reflns_number_all 463
_cod_data_source_file d1ce00577d2.cif
_cod_data_source_block 254GPa
_cod_depositor_comments
;
The following automatic conversions were performed:

data item '_exptl_crystal_density_meas' value 'not measured' was
changed to '?' -- the value is perceived as not measured.

Automatic conversion script
Id: cif_fix_values 7556 2019-12-06 15:28:31Z antanas 

 Adding full bibliography for 7242874--7242883.cif.
;
_cod_original_cell_volume 440.3(6)
_cod_original_sg_symbol_H-M 'P 1 21/c 1 '
_cod_database_code 7242882
_oxford_refine_reflns_threshold_expression_ref I>-3.0\s(I)

loop_
_symmetry_equiv_pos_as_xyz
x,y,z
-x,-y,-z
-x,y+1/2,-z+1/2
x,-y+1/2,z+1/2

loop_
_atom_site_label
_atom_site_type_symbol
_atom_site_fract_x
_atom_site_fract_y
_atom_site_fract_z
_atom_site_U_iso_or_equiv
_atom_site_occupancy
_atom_site_adp_type
_atom_site_refinement_flags_posn
_atom_site_refinement_flags_adp
_atom_site_refinement_flags_occupancy
_atom_site_disorder_assembly
_atom_site_disorder_group
_atom_site_attached_hydrogens
S1 S 0.4411(4) 0.2964(5) 0.33843(12) 0.0333 1.0000 Uani D U . . . .
N2 N 0.3146(8) 0.1836(13) 0.2400(3) 0.0370 1.0000 Uani D U . . . .
S3 S 0.1459(4) 0.0671(4) 0.24949(10) 0.0305 1.0000 Uani D U . . . .
C4 C 0.1773(8) 0.1214(12) 0.3714(3) 0.0244 1.0000 Uani D U . . . .
C5 C 0.3268(7) 0.2436(13) 0.4160(3) 0.0249 1.0000 Uani D U . . . .
N6 N 0.3529(8) 0.2949(11) 0.5084(3) 0.0273 1.0000 Uani D U . . . .
S7 S 0.1944(4) 0.1823(4) 0.53651(10) 0.0270 1.0000 Uani D U . . . .
N8 N 0.0901(8) 0.0726(12) 0.4297(3) 0.0257 1.0000 Uani D U . . . .

loop_
_atom_site_aniso_label
_atom_site_aniso_U_11
_atom_site_aniso_U_22
_atom_site_aniso_U_33
_atom_site_aniso_U_23
_atom_site_aniso_U_13
_atom_site_aniso_U_12
S1 0.032(4) 0.0472(8) 0.0240(8) 0.0116(6) 0.0139(14) 0.0108(12)
N2 0.053(5) 0.040(2) 0.0213(18) 0.0028(18) 0.016(2) -0.006(4)
S3 0.044(4) 0.0344(6) 0.0145(6) 0.0016(5) 0.0091(12) 0.0038(10)
C4 0.034(5) 0.025(2) 0.0151(15) 0.0033(15) 0.008(2) 0.001(3)
C5 0.027(5) 0.031(2) 0.0182(18) 0.0034(17) 0.008(2) 0.009(4)
N6 0.034(5) 0.0303(19) 0.0185(17) 0.0021(15) 0.009(3) -0.001(3)
S7 0.035(5) 0.0320(6) 0.0151(6) -0.0003(4) 0.0091(14) -0.0006(10)
N8 0.033(5) 0.0287(18) 0.0172(16) -0.0012(14) 0.009(2) -0.001(3)

loop_
_atom_type_symbol
_atom_type_scat_dispersion_real
_atom_type_scat_dispersion_imag
_atom_type_scat_Cromer_Mann_a1
_atom_type_scat_Cromer_Mann_b1
_atom_type_scat_Cromer_Mann_a2
_atom_type_scat_Cromer_Mann_b2
_atom_type_scat_Cromer_Mann_a3
_atom_type_scat_Cromer_Mann_b3
_atom_type_scat_Cromer_Mann_a4
_atom_type_scat_Cromer_Mann_b4
_atom_type_scat_Cromer_Mann_c
_atom_type_scat_source
C 0.0006 0.0007 2.3100 20.8439 1.0200 10.2075 1.5886 0.5687 0.8650 51.6512 0.2156 'International Tables Vol C 4.2.6.8 and 6.1.1.4'
N 0.0016 0.0014 12.2126 0.0057 3.1322 9.8933 2.0125 28.9975 1.1663 0.5826 -11.5290 'International Tables Vol C 4.2.6.8 and 6.1.1.4'
S 0.0630 0.0572 6.9053 1.4679 5.2034 22.2151 1.4379 0.2536 1.5863 56.1720 0.8669 'International Tables Vol C 4.2.6.8 and 6.1.1.4'

loop_
_geom_angle_atom_site_label_1
_geom_angle_site_symmetry_1
_geom_angle_atom_site_label_2
_geom_angle_site_symmetry_2
_geom_angle_atom_site_label_3
_geom_angle_site_symmetry_3
_geom_angle
_geom_angle_publ_flag
N2 . S1 . C5 . 97.4(3) yes
S1 . N2 . S3 . 117.4(3) yes
N2 . S3 . C4 . 98.1(3) yes
S3 . C4 . C5 . 113.0(4) yes
S3 . C4 . N8 . 132.3(4) yes
C5 . C4 . N8 . 114.7(4) yes
C4 . C5 . S1 . 114.0(3) yes
C4 . C5 . N6 . 114.2(4) yes
S1 . C5 . N6 . 131.8(4) yes
C5 . N6 . S7 . 106.0(4) yes
N6 . S7 . N8 . 99.2(3) yes
C4 . N8 . S7 . 105.9(4) yes

loop_
_geom_bond_atom_site_label_1
_geom_bond_site_symmetry_1
_geom_bond_atom_site_label_2
_geom_bond_site_symmetry_2
_geom_bond_distance
_geom_bond_publ_flag
S1 . N2 . 1.654(6) yes
S1 . C5 . 1.739(5) yes
N2 . S3 . 1.646(7) yes
S3 . C4 . 1.739(4) yes
C4 . C5 . 1.433(7) yes
C4 . N8 . 1.320(6) yes
C5 . N6 . 1.322(5) yes
N6 . S7 . 1.660(7) yes
S7 . N8 . 1.657(5) yes
